data_7211472
loop_
_publ_author_name
'Yang, Juan'
'Liu, Junliang'
'Wang, Xin'
'Chi, Xiaolin'
'Zhang, Jinling'
'Zhang, Huayi'
'Xiao, Dongrong'
'Luo, Qunli'

_publ_section_title
;
 An unusual 3D 8-connected entangled coordination network with coexistence
 of self-threading, polythreading and interpenetration
;
_journal_issue 48
_journal_name_full CrystEngComm
_journal_page_first 10435
_journal_paper_doi 10.1039/c3ce41727a
_journal_volume 15
_journal_year 2013
_chemical_formula_sum 'C44 H28 Co N6 O4'
_chemical_formula_weight 763.65
_chemical_name_systematic
;
?
;
_space_group_IT_number 14
_symmetry_cell_setting monoclinic
_symmetry_space_group_name_Hall '-P 2ybc'
_symmetry_space_group_name_H-M 'P 1 21/c 1'
_atom_sites_solution_hydrogens geom
_atom_sites_solution_primary direct
_atom_sites_solution_secondary difmap
_audit_creation_method SHELXL-97
_cell_angle_alpha 90.00
_cell_angle_beta 106.960(3)
_cell_angle_gamma 90.00
_cell_formula_units_Z 4
_cell_length_a 9.9838(4)
_cell_length_b 19.7383(8)
_cell_length_c 19.7279(9)
_cell_measurement_reflns_used 25224
_cell_measurement_temperature 293(2)
_cell_measurement_theta_max 27.48
_cell_measurement_theta_min 2.13
_cell_volume 3718.6(3)
_computing_cell_refinement 'SMART (Bruker, 2001)'
_computing_data_collection 'SMART (Bruker, 2001)'
_computing_data_reduction 'SAINT (Bruker, 2001)'
_computing_molecular_graphics 'SHELXTL-PLUS (Sheldrick, 1990)'
_computing_publication_material 'SHELXL-97 (Sheldrick, 1997)'
_computing_structure_refinement 'SHELXL-97 (Sheldrick, 1997)'
_computing_structure_solution 'SHELXS-97 (Sheldrick, 1990)'
_diffrn_ambient_temperature 293(2)
_diffrn_measured_fraction_theta_full 0.997
_diffrn_measured_fraction_theta_max 0.997
_diffrn_measurement_device_type 'Bruker APEX CCD area-detector'
_diffrn_measurement_method 'phi and omega scans'
_diffrn_radiation_monochromator graphite
_diffrn_radiation_source 'fine-focus sealed tube'
_diffrn_radiation_type MoK\a
_diffrn_radiation_wavelength 0.71073
_diffrn_reflns_av_R_equivalents 0.0830
_diffrn_reflns_av_sigmaI/netI 0.1323
_diffrn_reflns_limit_h_max 12
_diffrn_reflns_limit_h_min -12
_diffrn_reflns_limit_k_max 20
_diffrn_reflns_limit_k_min -25
_diffrn_reflns_limit_l_max 24
_diffrn_reflns_limit_l_min -25
_diffrn_reflns_number 25224
_diffrn_reflns_theta_full 27.48
_diffrn_reflns_theta_max 27.48
_diffrn_reflns_theta_min 2.13
_exptl_absorpt_coefficient_mu 0.514
_exptl_absorpt_correction_T_max 0.9698
_exptl_absorpt_correction_T_min 0.9409
_exptl_absorpt_correction_type multi-scan
_exptl_absorpt_process_details 'SADABS(Sheldrick, 1996)'
_exptl_crystal_colour Purple
_exptl_crystal_density_diffrn 1.364
_exptl_crystal_density_method 'not measured'
_exptl_crystal_description block
_exptl_crystal_F_000 1572
_exptl_crystal_size_max 0.12
_exptl_crystal_size_mid 0.10
_exptl_crystal_size_min 0.06
_refine_diff_density_max 0.424
_refine_diff_density_min -0.424
_refine_diff_density_rms 0.070
_refine_ls_extinction_method none
_refine_ls_goodness_of_fit_ref 1.117
_refine_ls_hydrogen_treatment constr
_refine_ls_matrix_type full
_refine_ls_number_parameters 496
_refine_ls_number_reflns 8492
_refine_ls_number_restraints 36
_refine_ls_restrained_S_all 1.149
_refine_ls_R_factor_all 0.1663
_refine_ls_R_factor_gt 0.0611
_refine_ls_shift/su_max 0.001
_refine_ls_shift/su_mean 0.000
_refine_ls_structure_factor_coef Fsqd
_refine_ls_weighting_details 'calc w=1/[\s^2^(Fo^2^)+(0.0200P)^2^+0.0000P] where P=(Fo^2^+2Fc^2^)/3'
_refine_ls_weighting_scheme calc
_refine_ls_wR_factor_gt 0.0887
_refine_ls_wR_factor_ref 0.1083
_reflns_number_gt 3784
_reflns_number_total 8492
_reflns_threshold_expression >2sigma(I)
_cod_data_source_file c3ce41727a.txt
_cod_data_source_block yy31a
_cod_depositor_comments
;
The following automatic conversions were performed:

'_symmetry_cell_setting' value 'Monoclinic' changed to 'monoclinic'
according to /home/saulius/struct/CIF-dictionaries/cif_core.dic
dictionary named 'cif_core.dic' version 2.4.2 from 2011-04-26.

Automatic conversion script
Id: cif_fix_values 1891 2012-01-12 08:04:46Z andrius 
;
_cod_original_sg_symbol_H-M P21/c
_cod_database_code 7211472

loop_
_symmetry_equiv_pos_as_xyz
'x, y, z'
'-x, y+1/2, -z+1/2'
'-x, -y, -z'
'x, -y-1/2, z-1/2'

loop_
_atom_site_label
_atom_site_type_symbol
_atom_site_fract_x
_atom_site_fract_y
_atom_site_fract_z
_atom_site_U_iso_or_equiv
_atom_site_adp_type
_atom_site_occupancy
_atom_site_symmetry_multiplicity
_atom_site_calc_flag
_atom_site_refinement_flags
Co1 Co -0.12059(5) 0.01741(2) 0.56917(2) 0.03653(15) Uani 1 1 d .
C1 C -0.2331(4) -0.1208(2) 0.60287(19) 0.0489(10) Uani 1 1 d .
H1A H -0.1499 -0.1213 0.6396 0.059 Uiso 1 1 calc R
C2 C -0.3257(4) -0.17376(18) 0.59854(19) 0.0486(10) Uani 1 1 d .
H2A H -0.3042 -0.2086 0.6317 0.058 Uiso 1 1 calc R
C3 C -0.4511(4) -0.17473(18) 0.54436(19) 0.0415(9) Uani 1 1 d .
C4 C -0.4736(4) -0.12181(19) 0.49683(18) 0.0480(10) Uani 1 1 d .
H4A H -0.5553 -0.1203 0.4591 0.058 Uiso 1 1 calc R
C5 C -0.3759(4) -0.07135(19) 0.50488(19) 0.0485(10) Uani 1 1 d .
H5A H -0.3943 -0.0366 0.4716 0.058 Uiso 1 1 calc R
C6 C -0.5608(4) -0.22720(18) 0.5384(2) 0.0404(9) Uani 1 1 d .
C7 C -0.5835(4) -0.25909(18) 0.59615(19) 0.0475(10) Uani 1 1 d .
H7A H -0.5251 -0.2501 0.6414 0.057 Uiso 1 1 calc R
C8 C -0.6934(4) -0.30452(18) 0.58703(19) 0.0455(10) Uani 1 1 d .
C9 C -0.7774(3) -0.31741(16) 0.52291(17) 0.0333(9) Uani 1 1 d .
H9A H -0.8508 -0.3479 0.5174 0.040 Uiso 1 1 calc R
C10 C -0.7582(4) -0.28719(18) 0.4661(2) 0.0442(10) Uani 1 1 d .
C11 C -0.7198(4) -0.3400(2) 0.64858(19) 0.0497(11) Uani 1 1 d .
C12 C -0.6404(4) -0.3313(2) 0.7170(2) 0.0724(14) Uani 1 1 d .
H12A H -0.5652 -0.3014 0.7264 0.087 Uiso 1 1 calc R
C13 C -0.6668(4) -0.3651(2) 0.7727(2) 0.0685(13) Uani 1 1 d .
H13A H -0.6081 -0.3585 0.8184 0.082 Uiso 1 1 calc R
C14 C -0.7781(4) -0.40810(19) 0.76192(19) 0.0486(10) Uani 1 1 d .
C15 C -0.8151(4) -0.4411(2) 0.8227(2) 0.0470(10) Uani 1 1 d .
C16 C -0.8587(5) -0.4178(2) 0.6939(2) 0.0834(15) Uani 1 1 d .
H16A H -0.9340 -0.4476 0.6848 0.100 Uiso 1 1 calc R
C17 C -0.8307(5) -0.3839(2) 0.6379(2) 0.0851(16) Uani 1 1 d .
H17A H -0.8883 -0.3912 0.5921 0.102 Uiso 1 1 calc R
C18 C -0.8591(4) -0.2991(2) 0.3955(2) 0.0521(11) Uani 1 1 d .
C19 C -0.9441(5) -0.3562(2) 0.3823(2) 0.0798(15) Uani 1 1 d .
H19A H -0.9349 -0.3889 0.4173 0.096 Uiso 1 1 calc R
C20 C -1.0429(6) -0.3645(3) 0.3166(3) 0.111(2) Uani 1 1 d U
H20A H -1.0968 -0.4038 0.3085 0.133 Uiso 1 1 calc R
C21 C -0.9829(6) -0.2667(3) 0.2764(3) 0.1048(18) Uani 1 1 d U
H21A H -0.9938 -0.2361 0.2394 0.126 Uiso 1 1 calc R
C22 C -0.8810(5) -0.2538(2) 0.3408(2) 0.0813(15) Uani 1 1 d .
H22A H -0.8280 -0.2143 0.3465 0.098 Uiso 1 1 calc R
C23 C -0.1695(4) 0.04973(16) 0.41515(18) 0.0342(9) Uani 1 1 d .
C24 C -0.2673(4) 0.07149(16) 0.34541(18) 0.0368(9) Uani 1 1 d .
C25 C -0.4069(4) 0.08270(18) 0.33808(19) 0.0509(11) Uani 1 1 d .
H25A H -0.4422 0.0743 0.3760 0.061 Uiso 1 1 calc R
C26 C -0.4955(4) 0.1066(2) 0.2743(2) 0.0605(12) Uani 1 1 d .
H26A H -0.5891 0.1151 0.2704 0.073 Uiso 1 1 calc R
C27 C -0.4459(4) 0.11783(17) 0.21698(19) 0.0445(10) Uani 1 1 d .
C28 C -0.3071(4) 0.10324(19) 0.2235(2) 0.0601(12) Uani 1 1 d .
H28A H -0.2729 0.1084 0.1847 0.072 Uiso 1 1 calc R
C29 C -0.2189(4) 0.08101(18) 0.28763(19) 0.0530(11) Uani 1 1 d .
H29A H -0.1253 0.0724 0.2917 0.064 Uiso 1 1 calc R
C30 C -0.5391(4) 0.14580(19) 0.1494(2) 0.0478(10) Uani 1 1 d .
C31 C -0.6250(4) 0.20033(18) 0.15091(19) 0.0490(10) Uani 1 1 d .
H31A H -0.6248 0.2196 0.1940 0.059 Uiso 1 1 calc R
C32 C -0.7116(4) 0.22624(19) 0.0878(2) 0.0477(10) Uani 1 1 d .
C33 C -0.6310(4) 0.14495(19) 0.0233(2) 0.0480(10) Uani 1 1 d .
C34 C -0.5416(4) 0.11903(18) 0.08490(19) 0.0489(10) Uani 1 1 d .
H34A H -0.4827 0.0832 0.0827 0.059 Uiso 1 1 calc R
C35 C -0.8035(4) 0.28512(19) 0.08619(19) 0.0443(10) Uani 1 1 d .
C36 C -0.7717(4) 0.3367(2) 0.13589(19) 0.0519(11) Uani 1 1 d .
H36A H -0.6889 0.3352 0.1729 0.062 Uiso 1 1 calc R
C37 C -0.8624(4) 0.39009(19) 0.13057(19) 0.0493(10) Uani 1 1 d .
H37A H -0.8371 0.4245 0.1641 0.059 Uiso 1 1 calc R
C38 C -1.0166(4) 0.34483(19) 0.0331(2) 0.0483(10) Uani 1 1 d .
H38A H -1.1024 0.3462 -0.0019 0.058 Uiso 1 1 calc R
C39 C -0.9303(4) 0.29075(18) 0.03332(19) 0.0482(10) Uani 1 1 d .
H39A H -0.9565 0.2579 -0.0018 0.058 Uiso 1 1 calc R
C40 C -0.6406(5) 0.1184(2) -0.0477(2) 0.0585(11) Uani 1 1 d .
C41 C -0.7537(5) 0.1351(2) -0.1048(3) 0.0983(16) Uani 1 1 d U
H41A H -0.8258 0.1615 -0.0980 0.118 Uiso 1 1 calc R
C42 C -0.7598(6) 0.1124(3) -0.1727(3) 0.125(2) Uani 1 1 d U
H42A H -0.8378 0.1241 -0.2100 0.150 Uiso 1 1 calc R
C43 C -0.5528(6) 0.0585(2) -0.1337(3) 0.0821(15) Uani 1 1 d .
H43A H -0.4825 0.0323 -0.1427 0.099 Uiso 1 1 calc R
C44 C -0.5395(5) 0.0789(2) -0.0629(2) 0.0709(13) Uani 1 1 d .
H44A H -0.4616 0.0654 -0.0265 0.085 Uiso 1 1 calc R
N1 N -0.2559(3) -0.06885(14) 0.55731(15) 0.0387(7) Uani 1 1 d .
N2 N -0.6486(4) -0.24173(16) 0.47061(18) 0.0677(10) Uani 1 1 d .
N3 N -1.0635(5) -0.3204(3) 0.2663(2) 0.1110(16) Uani 1 1 d U
N4 N -0.9855(3) 0.39556(14) 0.07977(15) 0.0403(8) Uani 1 1 d .
N5 N -0.7163(3) 0.19809(17) 0.02483(17) 0.0556(9) Uani 1 1 d .
N6 N -0.6622(5) 0.0756(2) -0.1870(2) 0.1068(15) Uani 1 1 d U
O1 O -0.2196(2) 0.04058(10) 0.46563(11) 0.0400(6) Uani 1 1 d .
O2 O -0.0418(2) 0.04409(11) 0.41892(12) 0.0430(6) Uani 1 1 d .
O3 O -0.7481(3) -0.42440(12) 0.88502(13) 0.0567(7) Uani 1 1 d .
O4 O -0.9149(3) -0.48198(13) 0.81140(12) 0.0567(7) Uani 1 1 d .

loop_
_atom_site_aniso_label
_atom_site_aniso_U_11
_atom_site_aniso_U_22
_atom_site_aniso_U_33
_atom_site_aniso_U_23
_atom_site_aniso_U_13
_atom_site_aniso_U_12
Co1 0.0351(3) 0.0434(3) 0.0291(3) 0.0002(2) 0.0062(2) 0.0038(3)
C1 0.039(2) 0.058(3) 0.044(3) 0.010(2) 0.002(2) 0.003(2)
C2 0.051(3) 0.042(3) 0.047(3) 0.018(2) 0.005(2) -0.002(2)
C3 0.038(2) 0.046(3) 0.041(2) 0.003(2) 0.011(2) -0.001(2)
C4 0.040(2) 0.062(3) 0.035(2) 0.013(2) 0.0001(19) -0.004(2)
C5 0.044(3) 0.055(3) 0.043(3) 0.016(2) 0.008(2) -0.001(2)
C6 0.040(2) 0.043(3) 0.034(2) 0.0005(19) 0.0050(19) -0.0038(19)
C7 0.049(2) 0.058(3) 0.030(2) 0.0071(19) 0.0020(19) -0.008(2)
C8 0.049(3) 0.049(3) 0.039(3) 0.007(2) 0.013(2) -0.008(2)
C9 0.034(2) 0.041(2) 0.023(2) 0.0070(17) 0.0052(17) -0.0192(17)
C10 0.040(2) 0.039(3) 0.050(3) -0.007(2) 0.008(2) -0.0062(19)
C11 0.043(2) 0.068(3) 0.036(3) 0.005(2) 0.007(2) -0.017(2)
C12 0.064(3) 0.111(4) 0.038(3) 0.006(3) 0.009(2) -0.042(3)
C13 0.057(3) 0.108(4) 0.033(3) 0.003(2) 0.002(2) -0.038(3)
C14 0.052(3) 0.063(3) 0.030(2) 0.001(2) 0.010(2) -0.012(2)
C15 0.045(3) 0.057(3) 0.038(3) 0.003(2) 0.010(2) -0.001(2)
C16 0.092(4) 0.106(4) 0.043(3) 0.012(3) 0.006(3) -0.059(3)
C17 0.100(4) 0.111(4) 0.033(3) 0.010(3) 0.001(3) -0.059(3)
C18 0.058(3) 0.054(3) 0.041(3) -0.006(2) 0.009(2) -0.003(2)
C19 0.076(3) 0.081(4) 0.068(4) -0.020(3) 0.000(3) -0.018(3)
C20 0.108(4) 0.099(4) 0.116(4) -0.031(3) 0.015(3) -0.017(3)
C21 0.124(4) 0.100(4) 0.077(3) 0.010(3) 0.010(3) 0.009(3)
C22 0.109(4) 0.073(4) 0.045(3) 0.001(3) -0.003(3) -0.002(3)
C23 0.045(2) 0.027(2) 0.028(2) -0.0004(17) 0.007(2) 0.0006(18)
C24 0.039(2) 0.037(2) 0.031(2) 0.0043(17) 0.0064(19) 0.0082(18)
C25 0.048(3) 0.070(3) 0.034(2) 0.008(2) 0.010(2) 0.012(2)
C26 0.047(3) 0.090(3) 0.044(3) 0.011(2) 0.011(2) 0.025(2)
C27 0.051(3) 0.049(3) 0.030(2) 0.0077(19) 0.006(2) 0.014(2)
C28 0.059(3) 0.087(3) 0.038(3) 0.018(2) 0.018(2) 0.015(2)
C29 0.043(2) 0.076(3) 0.039(3) 0.016(2) 0.010(2) 0.011(2)
C30 0.051(3) 0.050(3) 0.038(3) 0.009(2) 0.006(2) 0.006(2)
C31 0.061(3) 0.047(3) 0.033(2) 0.002(2) 0.004(2) 0.012(2)
C32 0.048(3) 0.047(3) 0.043(3) 0.003(2) 0.006(2) 0.006(2)
C33 0.061(3) 0.042(3) 0.037(3) 0.003(2) 0.007(2) 0.003(2)
C34 0.057(3) 0.051(3) 0.034(2) 0.011(2) 0.008(2) 0.015(2)
C35 0.049(3) 0.041(3) 0.037(2) 0.009(2) 0.004(2) 0.009(2)
C36 0.051(3) 0.053(3) 0.043(3) 0.008(2) -0.001(2) 0.013(2)
C37 0.060(3) 0.043(3) 0.038(2) 0.000(2) 0.003(2) 0.002(2)
C38 0.045(2) 0.045(3) 0.048(3) 0.006(2) 0.002(2) 0.002(2)
C39 0.051(3) 0.042(3) 0.041(3) -0.0032(19) -0.001(2) 0.006(2)
C40 0.068(3) 0.058(3) 0.045(3) 0.005(2) 0.009(3) 0.010(2)
C41 0.102(3) 0.123(4) 0.067(3) -0.014(3) 0.021(3) 0.020(3)
C42 0.126(4) 0.156(4) 0.088(4) -0.015(3) 0.022(3) 0.028(3)
C43 0.118(4) 0.058(3) 0.079(4) 0.001(3) 0.044(4) 0.009(3)
C44 0.101(4) 0.052(3) 0.059(3) 0.003(2) 0.022(3) 0.008(3)
N1 0.0351(19) 0.047(2) 0.0302(18) 0.0056(15) 0.0031(15) 0.0026(15)
N2 0.068(2) 0.069(3) 0.066(3) -0.006(2) 0.021(2) -0.012(2)
N3 0.114(3) 0.115(3) 0.085(3) -0.026(3) -0.002(3) 0.001(3)
N4 0.044(2) 0.037(2) 0.035(2) 0.0015(15) 0.0030(16) -0.0013(15)
N5 0.060(2) 0.055(2) 0.046(2) 0.0052(18) 0.0057(18) 0.0067(19)
N6 0.124(3) 0.115(3) 0.078(3) -0.010(2) 0.024(3) 0.015(3)
O1 0.0378(14) 0.0517(17) 0.0267(14) 0.0037(12) 0.0035(12) -0.0044(12)
O2 0.0361(15) 0.0472(17) 0.0429(16) 0.0021(12) 0.0072(12) 0.0107(12)
O3 0.0585(18) 0.077(2) 0.0329(16) 0.0037(14) 0.0113(14) -0.0199(15)
O4 0.0577(17) 0.0666(19) 0.0434(16) 0.0068(14) 0.0108(14) -0.0224(15)

loop_
_atom_type_symbol
_atom_type_description
_atom_type_scat_dispersion_real
_atom_type_scat_dispersion_imag
_atom_type_scat_source
C C 0.0033 0.0016 'International Tables Vol C Tables 4.2.6.8 and 6.1.1.4'
Co Co 0.3494 0.9721 'International Tables Vol C Tables 4.2.6.8 and 6.1.1.4'
N N 0.0061 0.0033 'International Tables Vol C Tables 4.2.6.8 and 6.1.1.4'
O O 0.0106 0.0060 'International Tables Vol C Tables 4.2.6.8 and 6.1.1.4'
H H 0.0000 0.0000 'International Tables Vol C Tables 4.2.6.8 and 6.1.1.4'

loop_
_geom_angle_atom_site_label_1
_geom_angle_atom_site_label_2
_geom_angle_atom_site_label_3
_geom_angle
_geom_angle_site_symmetry_1
_geom_angle_site_symmetry_3
O2 Co1 O1 113.31(9) 3_556 .
O2 Co1 O3 149.52(10) 3_556 2_456
O1 Co1 O3 97.17(9) . 2_456
O2 Co1 N1 89.68(10) 3_556 .
O1 Co1 N1 87.88(10) . .
O3 Co1 N1 91.61(10) 2_456 .
O2 Co1 N4 90.54(10) 3_556 4_666
O1 Co1 N4 91.44(10) . 4_666
O3 Co1 N4 88.53(10) 2_456 4_666
N1 Co1 N4 179.32(12) . 4_666
O2 Co1 O4 90.32(9) 3_556 2_456
O1 Co1 O4 156.34(9) . 2_456
O3 Co1 O4 59.21(9) 2_456 2_456
N1 Co1 O4 91.15(10) . 2_456
N4 Co1 O4 89.50(10) 4_666 2_456
N1 C1 C2 123.9(3) . .
N1 C1 H1A 118.0 . .
C2 C1 H1A 118.0 . .
C1 C2 C3 119.7(3) . .
C1 C2 H2A 120.2 . .
C3 C2 H2A 120.2 . .
C4 C3 C2 116.4(3) . .
C4 C3 C6 120.3(3) . .
C2 C3 C6 123.3(3) . .
C5 C4 C3 120.2(3) . .
C5 C4 H4A 119.9 . .
C3 C4 H4A 119.9 . .
N1 C5 C4 124.3(3) . .
N1 C5 H5A 117.8 . .
C4 C5 H5A 117.8 . .
C7 C6 N2 119.3(3) . .
C7 C6 C3 123.2(3) . .
N2 C6 C3 117.4(3) . .
C6 C7 C8 120.2(3) . .
C6 C7 H7A 119.9 . .
C8 C7 H7A 119.9 . .
C9 C8 C7 120.4(3) . .
C9 C8 C11 118.4(3) . .
C7 C8 C11 121.2(3) . .
C8 C9 C10 120.8(3) . .
C8 C9 H9A 119.6 . .
C10 C9 H9A 119.6 . .
C9 C10 N2 122.4(3) . .
C9 C10 C18 119.6(4) . .
N2 C10 C18 117.9(4) . .
C12 C11 C17 116.2(4) . .
C12 C11 C8 124.0(4) . .
C17 C11 C8 119.9(4) . .
C11 C12 C13 122.7(4) . .
C11 C12 H12A 118.7 . .
C13 C12 H12A 118.7 . .
C14 C13 C12 120.9(4) . .
C14 C13 H13A 119.5 . .
C12 C13 H13A 119.5 . .
C16 C14 C13 117.5(4) . .
C16 C14 C15 120.9(4) . .
C13 C14 C15 121.6(4) . .
O4 C15 O3 120.8(4) . .
O4 C15 C14 120.4(4) . .
O3 C15 C14 118.8(4) . .
C14 C16 C17 121.2(4) . .
C14 C16 H16A 119.4 . .
C17 C16 H16A 119.4 . .
C11 C17 C16 121.5(4) . .
C11 C17 H17A 119.2 . .
C16 C17 H17A 119.2 . .
C22 C18 C19 115.7(4) . .
C22 C18 C10 123.1(4) . .
C19 C18 C10 121.1(4) . .
C18 C19 C20 119.9(5) . .
C18 C19 H19A 120.0 . .
C20 C19 H19A 120.0 . .
N3 C20 C19 123.2(5) . .
N3 C20 H20A 118.4 . .
C19 C20 H20A 118.4 . .
N3 C21 C22 122.5(5) . .
N3 C21 H21A 118.7 . .
C22 C21 H21A 118.7 . .
C18 C22 C21 120.1(5) . .
C18 C22 H22A 119.9 . .
C21 C22 H22A 119.9 . .
O1 C23 O2 124.9(3) . .
O1 C23 C24 117.9(3) . .
O2 C23 C24 117.2(3) . .
C25 C24 C29 118.8(3) . .
C25 C24 C23 120.7(3) . .
C29 C24 C23 120.5(3) . .
C24 C25 C26 120.4(4) . .
C24 C25 H25A 119.8 . .
C26 C25 H25A 119.8 . .
C27 C26 C25 120.7(3) . .
C27 C26 H26A 119.7 . .
C25 C26 H26A 119.7 . .
C26 C27 C28 118.7(3) . .
C26 C27 C30 120.9(3) . .
C28 C27 C30 120.4(3) . .
C27 C28 C29 120.2(4) . .
C27 C28 H28A 119.9 . .
C29 C28 H28A 119.9 . .
C24 C29 C28 121.2(3) . .
C24 C29 H29A 119.4 . .
C28 C29 H29A 119.4 . .
C34 C30 C31 118.4(3) . .
C34 C30 C27 121.7(4) . .
C31 C30 C27 119.9(4) . .
C30 C31 C32 119.7(4) . .
C30 C31 H31A 120.2 . .
C32 C31 H31A 120.2 . .
N5 C32 C31 121.3(4) . .
N5 C32 C35 116.8(3) . .
C31 C32 C35 122.0(4) . .
N5 C33 C34 121.1(4) . .
N5 C33 C40 115.4(4) . .
C34 C33 C40 123.5(4) . .
C30 C34 C33 120.5(4) . .
C30 C34 H34A 119.8 . .
C33 C34 H34A 119.8 . .
C36 C35 C39 116.3(4) . .
C36 C35 C32 123.5(4) . .
C39 C35 C32 120.2(4) . .
C37 C36 C35 120.0(4) . .
C37 C36 H36A 120.0 . .
C35 C36 H36A 120.0 . .
N4 C37 C36 123.9(3) . .
N4 C37 H37A 118.1 . .
C36 C37 H37A 118.1 . .
N4 C38 C39 124.2(3) . .
N4 C38 H38A 117.9 . .
C39 C38 H38A 117.9 . .
C38 C39 C35 119.9(4) . .
C38 C39 H39A 120.0 . .
C35 C39 H39A 120.0 . .
C44 C40 C41 115.7(4) . .
C44 C40 C33 124.1(4) . .
C41 C40 C33 120.1(4) . .
C40 C41 C42 120.2(5) . .
C40 C41 H41A 119.9 . .
C42 C41 H41A 119.9 . .
N6 C42 C41 123.8(6) . .
N6 C42 H42A 118.1 . .
C41 C42 H42A 118.1 . .
N6 C43 C44 121.9(5) . .
N6 C43 H43A 119.1 . .
C44 C43 H43A 119.1 . .
C40 C44 C43 120.7(4) . .
C40 C44 H44A 119.7 . .
C43 C44 H44A 119.7 . .
C5 N1 C1 115.5(3) . .
C5 N1 Co1 120.5(2) . .
C1 N1 Co1 123.8(2) . .
C6 N2 C10 117.0(3) . .
C20 N3 C21 118.3(5) . .
C38 N4 C37 115.6(3) . .
C38 N4 Co1 121.2(2) . 4_465
C37 N4 Co1 123.1(3) . 4_465
C32 N5 C33 119.0(3) . .
C42 N6 C43 117.7(5) . .
C23 O1 Co1 129.7(2) . .
C23 O2 Co1 147.0(2) . 3_556
C15 O3 Co1 93.2(2) . 2_446
C15 O4 Co1 86.7(2) . 2_446

loop_
_geom_bond_atom_site_label_1
_geom_bond_atom_site_label_2
_geom_bond_distance
_geom_bond_site_symmetry_2
Co1 O2 1.984(2) 3_556
Co1 O1 2.045(2) .
Co1 O3 2.132(2) 2_456
Co1 N1 2.144(3) .
Co1 N4 2.156(3) 4_666
Co1 O4 2.278(2) 2_456
C1 N1 1.339(4) .
C1 C2 1.382(4) .
C1 H1A 0.9300 .
C2 C3 1.389(4) .
C2 H2A 0.9300 .
C3 C4 1.378(4) .
C3 C6 1.486(4) .
C4 C5 1.370(4) .
C4 H4A 0.9300 .
C5 N1 1.335(4) .
C5 H5A 0.9300 .
C6 C7 1.378(4) .
C6 N2 1.398(4) .
C7 C8 1.387(4) .
C7 H7A 0.9300 .
C8 C9 1.323(4) .
C8 C11 1.490(4) .
C9 C10 1.332(4) .
C9 H9A 0.9300 .
C10 N2 1.398(4) .
C10 C18 1.480(5) .
C11 C12 1.362(4) .
C11 C17 1.374(5) .
C12 C13 1.376(5) .
C12 H12A 0.9300 .
C13 C14 1.364(4) .
C13 H13A 0.9300 .
C14 C16 1.362(5) .
C14 C15 1.502(5) .
C15 O4 1.251(4) .
C15 O3 1.260(4) .
C16 C17 1.387(5) .
C16 H16A 0.9300 .
C17 H17A 0.9300 .
C18 C22 1.369(5) .
C18 C19 1.389(5) .
C19 C20 1.391(6) .
C19 H19A 0.9300 .
C20 N3 1.290(6) .
C20 H20A 0.9300 .
C21 N3 1.311(6) .
C21 C22 1.400(6) .
C21 H21A 0.9300 .
C22 H22A 0.9300 .
C23 O1 1.251(4) .
C23 O2 1.260(4) .
C23 C24 1.499(4) .
C24 C25 1.376(4) .
C24 C29 1.375(4) .
C25 C26 1.392(4) .
C25 H25A 0.9300 .
C26 C27 1.379(4) .
C26 H26A 0.9300 .
C27 C28 1.384(4) .
C27 C30 1.491(4) .
C28 C29 1.385(4) .
C28 H28A 0.9300 .
C29 H29A 0.9300 .
C30 C34 1.371(4) .
C30 C31 1.382(4) .
C31 C32 1.390(4) .
C31 H31A 0.9300 .
C32 N5 1.349(4) .
C32 C35 1.475(5) .
C33 N5 1.357(4) .
C33 C34 1.379(4) .
C33 C40 1.473(5) .
C34 H34A 0.9300 .
C35 C36 1.384(4) .
C35 C39 1.390(4) .
C36 C37 1.373(4) .
C36 H36A 0.9300 .
C37 N4 1.345(4) .
C37 H37A 0.9300 .
C38 N4 1.334(4) .
C38 C39 1.371(4) .
C38 H38A 0.9300 .
C39 H39A 0.9300 .
C40 C44 1.376(5) .
C40 C41 1.382(5) .
C41 C42 1.397(6) .
C41 H41A 0.9300 .
C42 N6 1.310(6) .
C42 H42A 0.9300 .
C43 N6 1.321(5) .
C43 C44 1.423(5) .
C43 H43A 0.9300 .
C44 H44A 0.9300 .
N4 Co1 2.156(3) 4_465
O2 Co1 1.984(2) 3_556
O3 Co1 2.132(2) 2_446
O4 Co1 2.278(2) 2_446

loop_
_geom_torsion_atom_site_label_1
_geom_torsion_atom_site_label_2
_geom_torsion_atom_site_label_3
_geom_torsion_atom_site_label_4
_geom_torsion
_geom_torsion_site_symmetry_1
_geom_torsion_site_symmetry_4
N1 C1 C2 C3 -0.1(6) . .
C1 C2 C3 C4 1.1(5) . .
C1 C2 C3 C6 -175.9(3) . .
C2 C3 C4 C5 -0.9(5) . .
C6 C3 C4 C5 176.2(3) . .
C3 C4 C5 N1 -0.3(6) . .
C4 C3 C6 C7 -146.2(4) . .
C2 C3 C6 C7 30.7(5) . .
C4 C3 C6 N2 30.5(5) . .
C2 C3 C6 N2 -152.6(3) . .
N2 C6 C7 C8 -0.7(5) . .
C3 C6 C7 C8 175.9(3) . .
C6 C7 C8 C9 -0.3(6) . .
C6 C7 C8 C11 179.7(3) . .
C7 C8 C9 C10 0.1(6) . .
C11 C8 C9 C10 -179.8(3) . .
C8 C9 C10 N2 1.1(6) . .
C8 C9 C10 C18 -176.1(3) . .
C9 C8 C11 C12 179.6(4) . .
C7 C8 C11 C12 -0.3(6) . .
C9 C8 C11 C17 -1.0(6) . .
C7 C8 C11 C17 179.1(4) . .
C17 C11 C12 C13 1.0(7) . .
C8 C11 C12 C13 -179.6(4) . .
C11 C12 C13 C14 -1.8(7) . .
C12 C13 C14 C16 2.0(6) . .
C12 C13 C14 C15 -175.1(4) . .
C16 C14 C15 O4 5.3(6) . .
C13 C14 C15 O4 -177.7(4) . .
C16 C14 C15 O3 -171.5(4) . .
C13 C14 C15 O3 5.5(6) . .
C13 C14 C16 C17 -1.5(7) . .
C15 C14 C16 C17 175.6(4) . .
C12 C11 C17 C16 -0.5(7) . .
C8 C11 C17 C16 -179.9(4) . .
C14 C16 C17 C11 0.7(8) . .
C9 C10 C18 C22 154.4(4) . .
N2 C10 C18 C22 -22.9(6) . .
C9 C10 C18 C19 -21.8(6) . .
N2 C10 C18 C19 160.9(4) . .
C22 C18 C19 C20 0.3(6) . .
C10 C18 C19 C20 176.8(4) . .
C18 C19 C20 N3 -1.8(8) . .
C19 C18 C22 C21 -0.6(7) . .
C10 C18 C22 C21 -176.9(4) . .
N3 C21 C22 C18 2.2(8) . .
O1 C23 C24 C25 1.7(5) . .
O2 C23 C24 C25 -176.2(3) . .
O1 C23 C24 C29 -178.7(3) . .
O2 C23 C24 C29 3.5(5) . .
C29 C24 C25 C26 -3.3(5) . .
C23 C24 C25 C26 176.3(3) . .
C24 C25 C26 C27 1.6(6) . .
C25 C26 C27 C28 1.6(6) . .
C25 C26 C27 C30 -177.7(3) . .
C26 C27 C28 C29 -3.1(6) . .
C30 C27 C28 C29 176.2(3) . .
C25 C24 C29 C28 1.8(5) . .
C23 C24 C29 C28 -177.9(3) . .
C27 C28 C29 C24 1.5(6) . .
C26 C27 C30 C34 -134.9(4) . .
C28 C27 C30 C34 45.7(5) . .
C26 C27 C30 C31 45.5(5) . .
C28 C27 C30 C31 -133.9(4) . .
C34 C30 C31 C32 0.4(6) . .
C27 C30 C31 C32 180.0(3) . .
C30 C31 C32 N5 1.7(6) . .
C30 C31 C32 C35 -178.9(3) . .
C31 C30 C34 C33 -1.8(6) . .
C27 C30 C34 C33 178.6(3) . .
N5 C33 C34 C30 1.2(6) . .
C40 C33 C34 C30 -179.4(3) . .
N5 C32 C35 C36 -150.1(4) . .
C31 C32 C35 C36 30.4(6) . .
N5 C32 C35 C39 30.5(5) . .
C31 C32 C35 C39 -148.9(4) . .
C39 C35 C36 C37 -1.0(5) . .
C32 C35 C36 C37 179.6(3) . .
C35 C36 C37 N4 1.5(6) . .
N4 C38 C39 C35 2.5(6) . .
C36 C35 C39 C38 -0.8(5) . .
C32 C35 C39 C38 178.5(3) . .
N5 C33 C40 C44 161.0(4) . .
C34 C33 C40 C44 -18.4(6) . .
N5 C33 C40 C41 -16.3(6) . .
C34 C33 C40 C41 164.3(4) . .
C44 C40 C41 C42 -0.4(7) . .
C33 C40 C41 C42 177.2(4) . .
C40 C41 C42 N6 -0.7(9) . .
C41 C40 C44 C43 1.1(6) . .
C33 C40 C44 C43 -176.4(4) . .
N6 C43 C44 C40 -0.9(7) . .
C4 C5 N1 C1 1.3(5) . .
C4 C5 N1 Co1 -174.5(3) . .
C2 C1 N1 C5 -1.1(5) . .
C2 C1 N1 Co1 174.5(3) . .
O2 Co1 N1 C5 -133.2(3) 3_556 .
O1 Co1 N1 C5 -19.8(3) . .
O3 Co1 N1 C5 77.3(3) 2_456 .
N4 Co1 N1 C5 -24(9) 4_666 .
O4 Co1 N1 C5 136.5(3) 2_456 .
O2 Co1 N1 C1 51.4(3) 3_556 .
O1 Co1 N1 C1 164.7(3) . .
O3 Co1 N1 C1 -98.2(3) 2_456 .
N4 Co1 N1 C1 160(9) 4_666 .
O4 Co1 N1 C1 -38.9(3) 2_456 .
C7 C6 N2 C10 1.7(5) . .
C3 C6 N2 C10 -175.1(3) . .
C9 C10 N2 C6 -2.0(5) . .
C18 C10 N2 C6 175.2(3) . .
C19 C20 N3 C21 3.3(9) . .
C22 C21 N3 C20 -3.5(9) . .
C39 C38 N4 C37 -2.1(5) . .
C39 C38 N4 Co1 174.5(3) . 4_465
C36 C37 N4 C38 0.0(5) . .
C36 C37 N4 Co1 -176.5(3) . 4_465
C31 C32 N5 C33 -2.3(6) . .
C35 C32 N5 C33 178.2(3) . .
C34 C33 N5 C32 0.9(5) . .
C40 C33 N5 C32 -178.6(3) . .
C41 C42 N6 C43 0.9(9) . .
C44 C43 N6 C42 -0.2(8) . .
O2 C23 O1 Co1 2.2(5) . .
C24 C23 O1 Co1 -175.45(19) . .
O2 Co1 O1 C23 -35.9(3) 3_556 .
O3 Co1 O1 C23 144.0(3) 2_456 .
N1 Co1 O1 C23 -124.6(3) . .
N4 Co1 O1 C23 55.3(3) 4_666 .
O4 Co1 O1 C23 147.4(3) 2_456 .
O1 C23 O2 Co1 68.9(6) . 3_556
C24 C23 O2 Co1 -113.4(4) . 3_556
O4 C15 O3 Co1 -3.1(4) . 2_446
C14 C15 O3 Co1 173.7(3) . 2_446
O3 C15 O4 Co1 2.9(4) . 2_446
C14 C15 O4 Co1 -173.8(3) . 2_446
